data_7109206
loop_
_publ_author_name
'Agnes Kozma'
'Jekaterina Petuskova'
'Christian W. Lehmann'
'Manuel Alcarazo'

_publ_section_title
;
 Synthesis, structure and reactivity of cyclopropenyl-1-ylidene stabilized
 S(II), Se(II) and Te(II) mono- and dications
;
_journal_name_full Chem.Commun.
_journal_page_first 4145
_journal_paper_doi 10.1039/c2cc36225b
_journal_volume 49
_journal_year 2013
_chemical_absolute_configuration rmad
_chemical_formula_moiety 'C21 H33 N2 O, B F4 '
_chemical_formula_sum 'C21 H33 B F4 N2 O'
_chemical_formula_weight 416.30
_chemical_name_systematic
;
?
;
_space_group_crystal_system monoclinic
_space_group_IT_number 9
_space_group_name_Hall 'C -2yc'
_space_group_name_H-M_alt 'C 1 c 1'
_symmetry_cell_setting monoclinic
_symmetry_Int_Tables_number 9
_symmetry_space_group_name_Hall 'C -2yc'
_symmetry_space_group_name_H-M 'C 1 c 1'
_atom_sites_solution_hydrogens geom
_atom_sites_solution_primary direct
_atom_sites_solution_secondary difmap
_audit_block_code KOZ-KA-098-10
_audit_creation_date 2012-05-08
_audit_creation_method
;
Olex2 1.1
(compiled 2011.11.01 svn.r2039, GUI svn.r3906)
;
_cell_angle_alpha 90.00
_cell_angle_beta 98.893(3)
_cell_angle_gamma 90.00
_cell_formula_units_Z 4
_cell_length_a 11.5251(6)
_cell_length_b 14.7912(5)
_cell_length_c 13.2009(5)
_cell_measurement_reflns_used 25026
_cell_measurement_temperature 100
_cell_measurement_theta_max 33.0999
_cell_measurement_theta_min 2.7561
_cell_volume 2223.31(16)
_computing_cell_refinement 'DENZO (Bruker AXS, 2006)'
_computing_data_collection 'DATCOL (Bruker AXS, 2006)'
_computing_data_reduction 'DENZO (Bruker AXS, 2006)'
_computing_molecular_graphics 'DIAMOND (Crystal Impact GbR, 2005)'
_computing_publication_material
;
O. V. Dolomanov, L. J. Bourhis, R. J. Gildea, J. A. K. Howard and H. Puschmann,
OLEX2: a complete structure solution, refinement and analysis program.
J. Appl. Cryst. (2009). 42, 339-341.
;
_computing_structure_refinement 'SHELXL-97 (Sheldrick, 2008)'
_computing_structure_solution 'SHELXS-97 (Sheldrick, 2008)'
_diffrn_ambient_temperature 100
_diffrn_detector_area_resol_mean 18.02
_diffrn_measured_fraction_theta_full 0.997
_diffrn_measured_fraction_theta_max 0.998
_diffrn_measurement_device_type 'Bruker AXS Enraf-Nonius KappaCCD'
_diffrn_measurement_method 'CCD \f- and \w-scans'
_diffrn_radiation_monochromator graphite
_diffrn_radiation_source '0.2 x 2mm^2^ focus rotating anode'
_diffrn_radiation_type MoK\a
_diffrn_radiation_wavelength 0.71073
_diffrn_reflns_av_R_equivalents 0.0220
_diffrn_reflns_av_unetI/netI 0.0260
_diffrn_reflns_limit_h_max 17
_diffrn_reflns_limit_h_min -17
_diffrn_reflns_limit_k_max 22
_diffrn_reflns_limit_k_min -22
_diffrn_reflns_limit_l_max 20
_diffrn_reflns_limit_l_min -20
_diffrn_reflns_number 22940
_diffrn_reflns_theta_full 27.50
_diffrn_reflns_theta_max 33.07
_diffrn_reflns_theta_min 2.90
_exptl_absorpt_coefficient_mu 0.098
_exptl_absorpt_correction_T_max 0.7465
_exptl_absorpt_correction_T_min 0.6755
_exptl_absorpt_correction_type gaussian
_exptl_absorpt_process_details 'SADABS (Bruker AXS, 2008)'
_exptl_crystal_colour colourless
_exptl_crystal_density_diffrn 1.244
_exptl_crystal_description prism
_exptl_crystal_F_000 888
_exptl_crystal_size_max 0.37
_exptl_crystal_size_mid 0.26
_exptl_crystal_size_min 0.18
_refine_diff_density_max 0.310
_refine_diff_density_min -0.316
_refine_diff_density_rms 0.071
_refine_ls_abs_structure_details 'Flack H D (1983), Acta Cryst. A39, 876-881'
_refine_ls_abs_structure_Flack 0.1(3)
_refine_ls_extinction_method none
_refine_ls_goodness_of_fit_ref 1.129
_refine_ls_hydrogen_treatment constr
_refine_ls_matrix_type full
_refine_ls_number_parameters 270
_refine_ls_number_reflns 7941
_refine_ls_number_restraints 2
_refine_ls_restrained_S_all 1.129
_refine_ls_R_factor_all 0.0393
_refine_ls_R_factor_gt 0.0340
_refine_ls_shift/su_max 0.000
_refine_ls_shift/su_mean 0.000
_refine_ls_structure_factor_coef Fsqd
_refine_ls_weighting_details 'calc w=1/[\s^2^(Fo^2^)+(0.0536P)^2^+0.2904P] where P=(Fo^2^+2Fc^2^)/3'
_refine_ls_weighting_scheme calc
_refine_ls_wR_factor_gt 0.0912
_refine_ls_wR_factor_ref 0.0943
_reflns_number_gt 7359
_reflns_number_total 7941
_reflns_threshold_expression >2sigma(I)
_cod_data_source_file c2cc36225b.txt
_cod_data_source_block 7796sadabs
_cod_original_sg_symbol_Hall 'c -2yc'
_cod_original_sg_symbol_H-M 'C c'
_cod_database_code 7109206

loop_
_space_group_symop_id
_space_group_symop_operation_xyz
1 'x, y, z'
2 'x, -y, z+1/2'
3 'x+1/2, y+1/2, z'
4 'x+1/2, -y+1/2, z+1/2'

loop_
_atom_site_label
_atom_site_type_symbol
_atom_site_fract_x
_atom_site_fract_y
_atom_site_fract_z
_atom_site_U_iso_or_equiv
_atom_site_adp_type
_atom_site_occupancy
_atom_site_symmetry_multiplicity
_atom_site_calc_flag
_atom_site_refinement_flags
O1 O 0.42719(6) 0.35705(5) 0.73634(6) 0.01760(14) Uani 1 1 d .
F4 F 0.79050(8) 0.66781(6) 0.28494(6) 0.03541(18) Uani 1 1 d .
N2 N 0.60635(7) 0.37566(5) 0.53163(6) 0.01202(13) Uani 1 1 d .
N1 N 0.59058(7) 0.15892(5) 0.66642(7) 0.01453(14) Uani 1 1 d .
F1 F 0.71724(8) 0.65641(6) 0.43532(7) 0.0380(2) Uani 1 1 d .
F3 F 0.86621(9) 0.56541(6) 0.40580(7) 0.0423(2) Uani 1 1 d .
F2 F 0.89867(9) 0.71526(7) 0.43455(8) 0.0449(2) Uani 1 1 d .
C20 C 0.12782(9) 0.28347(7) 0.62520(8) 0.01875(18) Uani 1 1 d .
H20 H 0.0876 0.2545 0.5678 0.022 Uiso 1 1 calc R
C14 C 0.65955(12) 0.37185(7) 0.35651(8) 0.0232(2) Uani 1 1 d .
H14A H 0.5772 0.3695 0.3299 0.035 Uiso 1 1 calc R
H14B H 0.7025 0.3379 0.3127 0.035 Uiso 1 1 calc R
H14C H 0.6856 0.4336 0.3592 0.035 Uiso 1 1 calc R
C10 C 0.59485(9) 0.47559(6) 0.53285(8) 0.01521(16) Uani 1 1 d .
H10 H 0.6571 0.5009 0.4986 0.018 Uiso 1 1 calc R
C18 C 0.12561(9) 0.35739(7) 0.78731(8) 0.01675(17) Uani 1 1 d .
H18 H 0.0843 0.3782 0.8379 0.020 Uiso 1 1 calc R
C19 C 0.06639(9) 0.31369(8) 0.70131(9) 0.01993(19) Uani 1 1 d .
H19 H -0.0143 0.3047 0.6947 0.024 Uiso 1 1 calc R
C7 C 0.68436(9) 0.12145(6) 0.61383(8) 0.01634(17) Uani 1 1 d .
H7 H 0.7005 0.1660 0.5629 0.020 Uiso 1 1 calc R
C17 C 0.24658(8) 0.37005(6) 0.79791(7) 0.01421(16) Uani 1 1 d .
H17 H 0.2869 0.3986 0.8556 0.017 Uiso 1 1 calc R
C2 C 0.55522(8) 0.24242(6) 0.65110(7) 0.01293(15) Uani 1 1 d .
C21 C 0.24906(8) 0.29590(6) 0.63363(7) 0.01470(16) Uani 1 1 d .
H21 H 0.2903 0.2759 0.5827 0.018 Uiso 1 1 calc R
C3 C 0.56080(8) 0.32699(6) 0.59854(7) 0.01202(15) Uani 1 1 d .
C13 C 0.68064(9) 0.33160(6) 0.46378(7) 0.01439(16) Uani 1 1 d .
H13 H 0.6578 0.2678 0.4578 0.017 Uiso 1 1 calc R
C11 C 0.61294(10) 0.51133(7) 0.64205(8) 0.01922(18) Uani 1 1 d .
H11A H 0.5472 0.4946 0.6746 0.029 Uiso 1 1 calc R
H11B H 0.6195 0.5760 0.6411 0.029 Uiso 1 1 calc R
H11C H 0.6835 0.4860 0.6795 0.029 Uiso 1 1 calc R
C16 C 0.30594(8) 0.33913(6) 0.72059(7) 0.01232(15) Uani 1 1 d .
C1 C 0.49236(8) 0.31658(6) 0.67351(7) 0.01402(16) Uani 1 1 d .
C9 C 0.79718(9) 0.10909(8) 0.68993(10) 0.0241(2) Uani 1 1 d .
H9A H 0.8157 0.1644 0.7270 0.036 Uiso 1 1 calc R
H9B H 0.8603 0.0935 0.6535 0.036 Uiso 1 1 calc R
H9C H 0.7865 0.0616 0.7372 0.036 Uiso 1 1 calc R
C15 C 0.80888(10) 0.33511(10) 0.51175(10) 0.0276(2) Uani 1 1 d .
H15A H 0.8358 0.3966 0.5136 0.041 Uiso 1 1 calc R
H15B H 0.8545 0.2993 0.4718 0.041 Uiso 1 1 calc R
H15C H 0.8175 0.3116 0.5803 0.041 Uiso 1 1 calc R
C6 C 0.56053(16) 0.15077(9) 0.84855(10) 0.0335(3) Uani 1 1 d .
H6A H 0.6422 0.1648 0.8688 0.050 Uiso 1 1 calc R
H6B H 0.5346 0.1119 0.8988 0.050 Uiso 1 1 calc R
H6C H 0.5155 0.2056 0.8432 0.050 Uiso 1 1 calc R
C8 C 0.64344(10) 0.03481(7) 0.55628(8) 0.02044(19) Uani 1 1 d .
H8A H 0.6338 -0.0120 0.6046 0.031 Uiso 1 1 calc R
H8B H 0.7010 0.0164 0.5151 0.031 Uiso 1 1 calc R
H8C H 0.5699 0.0456 0.5130 0.031 Uiso 1 1 calc R
C5 C 0.41722(11) 0.07645(9) 0.70732(11) 0.0290(2) Uani 1 1 d .
H5A H 0.3685 0.1294 0.7017 0.044 Uiso 1 1 calc R
H5B H 0.3911 0.0350 0.7550 0.044 Uiso 1 1 calc R
H5C H 0.4120 0.0481 0.6414 0.044 Uiso 1 1 calc R
C12 C 0.47786(11) 0.50549(8) 0.47278(9) 0.0279(2) Uani 1 1 d .
H12A H 0.4730 0.4866 0.4027 0.042 Uiso 1 1 calc R
H12B H 0.4718 0.5701 0.4756 0.042 Uiso 1 1 calc R
H12C H 0.4149 0.4786 0.5022 0.042 Uiso 1 1 calc R
C4 C 0.54369(9) 0.10313(7) 0.74507(8) 0.01783(18) Uani 1 1 d .
H4 H 0.5899 0.0473 0.7535 0.021 Uiso 1 1 calc R
B1 B 0.81779(11) 0.65129(8) 0.39008(10) 0.0208(2) Uani 1 1 d .

loop_
_atom_site_aniso_label
_atom_site_aniso_U_11
_atom_site_aniso_U_22
_atom_site_aniso_U_33
_atom_site_aniso_U_23
_atom_site_aniso_U_13
_atom_site_aniso_U_12
O1 0.0115(3) 0.0213(3) 0.0216(3) -0.0091(3) 0.0074(2) -0.0017(2)
F4 0.0425(5) 0.0419(4) 0.0209(4) 0.0022(3) 0.0022(3) -0.0065(4)
N2 0.0136(3) 0.0108(3) 0.0121(3) 0.0002(3) 0.0033(3) 0.0009(2)
N1 0.0168(3) 0.0120(3) 0.0167(4) 0.0027(3) 0.0088(3) 0.0017(3)
F1 0.0345(4) 0.0391(4) 0.0458(5) 0.0001(4) 0.0235(4) 0.0011(3)
F3 0.0519(5) 0.0324(4) 0.0400(5) -0.0047(3) -0.0012(4) 0.0187(4)
F2 0.0494(5) 0.0481(5) 0.0378(5) -0.0189(4) 0.0087(4) -0.0262(4)
C20 0.0172(4) 0.0212(4) 0.0165(4) 0.0015(3) -0.0017(3) -0.0017(3)
C14 0.0388(6) 0.0197(4) 0.0123(4) 0.0021(3) 0.0081(4) 0.0026(4)
C10 0.0201(4) 0.0105(3) 0.0147(4) 0.0007(3) 0.0017(3) 0.0016(3)
C18 0.0142(4) 0.0198(4) 0.0174(4) 0.0028(3) 0.0060(3) 0.0021(3)
C19 0.0124(4) 0.0258(5) 0.0212(5) 0.0039(4) 0.0015(3) -0.0006(3)
C7 0.0176(4) 0.0133(4) 0.0201(4) 0.0026(3) 0.0092(3) 0.0039(3)
C17 0.0143(4) 0.0147(4) 0.0144(4) -0.0008(3) 0.0048(3) 0.0010(3)
C2 0.0125(3) 0.0131(3) 0.0141(4) -0.0002(3) 0.0048(3) -0.0004(3)
C21 0.0169(4) 0.0149(4) 0.0123(4) 0.0001(3) 0.0021(3) 0.0012(3)
C3 0.0114(3) 0.0113(3) 0.0131(4) -0.0007(3) 0.0013(3) 0.0009(3)
C13 0.0175(4) 0.0153(4) 0.0115(4) 0.0010(3) 0.0058(3) 0.0027(3)
C11 0.0245(5) 0.0150(4) 0.0177(4) -0.0043(3) 0.0016(4) -0.0016(4)
C16 0.0120(3) 0.0113(3) 0.0142(4) 0.0008(3) 0.0037(3) 0.0005(3)
C1 0.0126(4) 0.0143(4) 0.0162(4) -0.0016(3) 0.0055(3) 0.0003(3)
C9 0.0173(4) 0.0227(5) 0.0325(6) -0.0002(4) 0.0044(4) 0.0033(4)
C15 0.0159(4) 0.0385(6) 0.0296(6) -0.0008(5) 0.0069(4) 0.0031(4)
C6 0.0584(9) 0.0272(5) 0.0184(5) 0.0009(4) 0.0165(6) -0.0033(5)
C8 0.0252(5) 0.0185(4) 0.0188(4) -0.0009(3) 0.0068(4) 0.0046(4)
C5 0.0225(5) 0.0272(5) 0.0393(7) 0.0127(5) 0.0109(5) -0.0037(4)
C12 0.0320(6) 0.0243(5) 0.0240(5) -0.0019(4) -0.0067(4) 0.0138(4)
C4 0.0220(4) 0.0154(4) 0.0184(4) 0.0051(3) 0.0105(3) 0.0008(3)
B1 0.0231(5) 0.0204(5) 0.0194(5) -0.0047(4) 0.0051(4) -0.0020(4)

loop_
_atom_type_symbol
_atom_type_description
_atom_type_scat_dispersion_real
_atom_type_scat_dispersion_imag
_atom_type_scat_source
C C 0.0033 0.0016 'International Tables Vol C Tables 4.2.6.8 and 6.1.1.4'
H H 0.0000 0.0000 'International Tables Vol C Tables 4.2.6.8 and 6.1.1.4'
B B 0.0013 0.0007 'International Tables Vol C Tables 4.2.6.8 and 6.1.1.4'
N N 0.0061 0.0033 'International Tables Vol C Tables 4.2.6.8 and 6.1.1.4'
O O 0.0106 0.0060 'International Tables Vol C Tables 4.2.6.8 and 6.1.1.4'
F F 0.0171 0.0103 'International Tables Vol C Tables 4.2.6.8 and 6.1.1.4'

loop_
_exptl_crystal_face_index_h
_exptl_crystal_face_index_k
_exptl_crystal_face_index_l
_exptl_crystal_face_perp_dist
0.00 1.00 0.00 0.0900
0.00 -1.00 0.00 0.0900
-1.00 0.00 1.00 0.1300
1.00 0.00 -1.00 0.1300
1.00 0.00 2.00 0.1800
-1.00 0.00 -3.00 0.1900

loop_
_geom_angle_atom_site_label_1
_geom_angle_atom_site_label_2
_geom_angle_atom_site_label_3
_geom_angle
C1 O1 C16 117.56(7)
C3 N2 C10 119.60(8)
C3 N2 C13 119.65(7)
C13 N2 C10 120.35(8)
C7 N1 C4 119.27(7)
C2 N1 C7 120.96(8)
C2 N1 C4 119.53(8)
C19 C20 C21 121.03(9)
N2 C10 C11 110.94(8)
N2 C10 C12 110.94(8)
C11 C10 C12 111.97(9)
C19 C18 C17 120.15(9)
C20 C19 C18 119.96(9)
N1 C7 C9 110.23(9)
N1 C7 C8 110.86(8)
C9 C7 C8 113.15(8)
C16 C17 C18 118.72(9)
N1 C2 C3 149.50(9)
N1 C2 C1 152.26(9)
C1 C2 C3 58.16(6)
C16 C21 C20 117.75(9)
N2 C3 C2 148.90(8)
N2 C3 C1 152.43(9)
C1 C3 C2 58.54(6)
N2 C13 C14 111.50(8)
N2 C13 C15 110.45(8)
C15 C13 C14 112.38(9)
C17 C16 O1 114.83(8)
C21 C16 O1 122.76(8)
C21 C16 C17 122.40(8)
O1 C1 C2 148.66(9)
O1 C1 C3 146.92(9)
C3 C1 C2 63.30(7)
N1 C4 C6 111.03(9)
N1 C4 C5 110.38(9)
C5 C4 C6 113.43(11)
F1 B1 F4 110.12(11)
F1 B1 F3 109.19(10)
F1 B1 F2 109.34(10)
F3 B1 F4 109.38(10)
F3 B1 F2 109.32(11)
F2 B1 F4 109.47(10)

loop_
_geom_bond_atom_site_label_1
_geom_bond_atom_site_label_2
_geom_bond_distance
O1 C16 1.4059(11)
O1 C1 1.3428(11)
F4 B1 1.3964(15)
N2 C10 1.4843(11)
N2 C3 1.3105(12)
N2 C13 1.4822(12)
N1 C7 1.4796(12)
N1 C2 1.3064(12)
N1 C4 1.4915(12)
F1 B1 1.3854(15)
F3 B1 1.3902(15)
F2 B1 1.3927(15)
C20 C19 1.3893(16)
C20 C21 1.3966(14)
C14 C13 1.5206(14)
C10 C11 1.5193(14)
C10 C12 1.5204(15)
C18 C19 1.3902(15)
C18 C17 1.3922(13)
C7 C9 1.5263(16)
C7 C8 1.5267(15)
C17 C16 1.3910(12)
C2 C3 1.4368(12)
C2 C1 1.3719(13)
C21 C16 1.3870(13)
C3 C1 1.3662(13)
C13 C15 1.5162(15)
C6 C4 1.5225(17)
C5 C4 1.5179(17)
